data_7057578
loop_
_publ_author_name
'Tokutomi, Hisashi'
'Wu, JianYun'
'Takeda, Takashi'
'Hoshino, Norihisa'
'Akutagawa, Tomoyuki'

_publ_section_title
;
 Phase transition and molecular assembly structure of ellagic acid ester
 derivatives
;
_journal_issue 18
_journal_name_full 'New Journal of Chemistry'
_journal_page_first 14700
_journal_paper_doi 10.1039/C8NJ02609B
_journal_volume 42
_journal_year 2018
_chemical_formula_moiety 'C14 H10 O10'
_chemical_formula_sum 'C14 H10 O10'
_chemical_formula_weight 338.23
_space_group_crystal_system triclinic
_space_group_IT_number 2
_space_group_name_Hall '-P 1'
_space_group_name_H-M_alt 'P -1'
_symmetry_space_group_name_Hall '-P 1'
_symmetry_space_group_name_H-M 'P -1'
_atom_sites_solution_hydrogens geom
_atom_sites_solution_primary direct
_atom_sites_solution_secondary difmap
_audit_update_record
;
2018-05-26 deposited with the CCDC.
2018-07-18 downloaded from the CCDC.
;
_cell_angle_alpha 101.9580(19)
_cell_angle_beta 96.9215(17)
_cell_angle_gamma 103.4610(19)
_cell_formula_units_Z 1
_cell_length_a 4.60137(12)
_cell_length_b 7.6252(2)
_cell_length_c 9.3955(2)
_cell_measurement_reflns_used 1950
_cell_measurement_temperature 100
_cell_measurement_theta_max 67.80
_cell_measurement_theta_min 4.89
_cell_volume 308.669(14)
_computing_cell_refinement 'RAPID AUTO'
_computing_data_collection 'RAPID AUTO (Rigaku, ????)'
_computing_data_reduction 'RAPID AUTO'
_computing_molecular_graphics 'CrystalStructure 4.3'
_computing_publication_material 'CrystalStructure 4.3 (Rigaku, 2018)'
_computing_structure_refinement 'SHELXL97 (Sheldrick, 2008)'
_computing_structure_solution 'SIR2004 (Burla, et al., 2005)'
_diffrn_ambient_temperature 100
_diffrn_detector_area_resol_mean 10.000
_diffrn_measured_fraction_theta_full 0.980
_diffrn_measured_fraction_theta_max 0.980
_diffrn_measurement_device_type 'Rigaku R-AXIS RAPID'
_diffrn_measurement_method \w
_diffrn_radiation_type 'Cu K\a'
_diffrn_radiation_wavelength 1.54187
_diffrn_reflns_av_R_equivalents 0.0466
_diffrn_reflns_av_unetI/netI 0.0456
_diffrn_reflns_Laue_measured_fraction_full 0.000
_diffrn_reflns_Laue_measured_fraction_max 0.000
_diffrn_reflns_limit_h_max 5
_diffrn_reflns_limit_h_min -5
_diffrn_reflns_limit_k_max 9
_diffrn_reflns_limit_k_min -9
_diffrn_reflns_limit_l_max 10
_diffrn_reflns_limit_l_min -11
_diffrn_reflns_number 3360
_diffrn_reflns_point_group_measured_fraction_full 0.000
_diffrn_reflns_point_group_measured_fraction_max 0.000
_diffrn_reflns_theta_full 68.170
_diffrn_reflns_theta_max 68.170
_diffrn_reflns_theta_min 4.889
_diffrn_standards_number 0
_exptl_absorpt_coefficient_mu 1.400
_exptl_absorpt_correction_T_max 0.932
_exptl_absorpt_correction_T_min 0.713
_exptl_absorpt_correction_type multi-scan
_exptl_absorpt_process_details 'ABSCOR (Rigaku, 1995)'
_exptl_crystal_colour colorless
_exptl_crystal_density_diffrn 1.819
_exptl_crystal_density_method 'not measured'
_exptl_crystal_description needle
_exptl_crystal_F_000 174.00
_exptl_crystal_size_max 0.120
_exptl_crystal_size_mid 0.050
_exptl_crystal_size_min 0.050
_refine_diff_density_max 0.30
_refine_diff_density_min -0.38
_refine_ls_extinction_method none
_refine_ls_goodness_of_fit_ref 1.149
_refine_ls_hydrogen_treatment mixed
_refine_ls_number_parameters 117
_refine_ls_number_reflns 1107
_refine_ls_number_restraints 0
_refine_ls_R_factor_all 0.0456
_refine_ls_R_factor_gt 0.0388
_refine_ls_shift/su_max 0.000
_refine_ls_structure_factor_coef Fsqd
_refine_ls_weighting_details 'w = 1/[\s^2^(Fo^2^)+(0.0756P)^2^] where P=(Fo^2^+2Fc^2^)/3'
_refine_ls_weighting_scheme calc
_refine_ls_wR_factor_gt 0.1092
_refine_ls_wR_factor_ref 0.1221
_reflns_number_gt 934
_reflns_number_total 1107
_reflns_threshold_expression F^2^>2.0\s(F^2^)
_cod_data_source_file c8nj02609b2.cif
_cod_data_source_block 20161028
_cod_depositor_comments 'Adding full bibliography for 7057578--7057579.cif.'
_cod_original_cell_volume 308.666(15)
_cod_database_code 7057578

loop_
_space_group_symop_id
_space_group_symop_operation_xyz
1 +X,+Y,+Z
2 -X,-Y,-Z

loop_
_atom_site_label
_atom_site_type_symbol
_atom_site_fract_x
_atom_site_fract_y
_atom_site_fract_z
_atom_site_U_iso_or_equiv
_atom_site_adp_type
_atom_site_occupancy
_atom_site_symmetry_multiplicity
_atom_site_calc_flag
_atom_site_refinement_flags
O1 O 1.2615(2) -0.01599(15) 0.39510(11) 0.0193(3) Uani 1 1 d .
H1 H 1.3020 -0.1192 0.3860 0.023 Uiso 1 1 calc R
O2 O 0.6140(2) 0.29891(15) 0.19468(11) 0.0170(3) Uani 1 1 d .
O4 O 1.0525(2) 0.28377(16) 0.41043(11) 0.0180(3) Uani 1 1 d .
H4 H 1.1859 0.2615 0.4681 0.022 Uiso 1 1 calc R
O9 O 0.3077(2) 0.45476(15) 0.11562(11) 0.0189(3) Uani 1 1 d .
C2 C 0.9406(3) 0.1358(2) 0.29287(16) 0.0167(4) Uani 1 1 d .
C3 C 0.6093(3) -0.0072(2) 0.05748(16) 0.0164(4) Uani 1 1 d .
C4 C 0.7197(4) 0.1416(2) 0.18110(17) 0.0161(4) Uani 1 1 d .
C5 C 0.7156(4) -0.1653(2) 0.04649(16) 0.0170(4) Uani 1 1 d .
C6 C 1.0450(3) -0.0255(2) 0.28067(16) 0.0174(4) Uani 1 1 d .
C7 C 0.9339(4) -0.1764(2) 0.15865(16) 0.0173(4) Uani 1 1 d .
H7 H 1.0052 -0.2847 0.1519 0.021 Uiso 1 1 calc R
C8 C 0.3956(4) 0.3156(2) 0.08813(17) 0.0168(4) Uani 1 1 d .
O3 O 0.4190(3) 0.66647(16) 0.39724(12) 0.0195(3) Uani 1 1 d .
H10 H 0.293(5) 0.612(3) 0.433(2) 0.038(6) Uiso 1 1 d .
H11 H 0.409(5) 0.602(4) 0.314(3) 0.049(7) Uiso 1 1 d .

loop_
_atom_site_aniso_label
_atom_site_aniso_U_11
_atom_site_aniso_U_22
_atom_site_aniso_U_33
_atom_site_aniso_U_23
_atom_site_aniso_U_13
_atom_site_aniso_U_12
O1 0.0221(6) 0.0187(7) 0.0162(6) 0.0007(5) -0.0031(5) 0.0100(5)
O2 0.0182(6) 0.0169(7) 0.0156(6) 0.0005(5) 0.0000(4) 0.0084(5)
O4 0.0193(6) 0.0190(7) 0.0140(6) -0.0001(5) -0.0017(4) 0.0079(5)
O9 0.0215(6) 0.0174(7) 0.0178(6) 0.0013(4) 0.0008(4) 0.0089(5)
C2 0.0167(8) 0.0205(10) 0.0126(7) 0.0017(6) 0.0037(6) 0.0059(7)
C3 0.0151(8) 0.0208(11) 0.0138(8) 0.0036(7) 0.0042(6) 0.0058(7)
C4 0.0166(8) 0.0166(10) 0.0166(8) 0.0033(7) 0.0055(6) 0.0065(7)
C5 0.0173(8) 0.0186(10) 0.0151(8) 0.0021(7) 0.0043(6) 0.0058(7)
C6 0.0158(8) 0.0223(10) 0.0148(7) 0.0042(7) 0.0024(6) 0.0069(7)
C7 0.0171(8) 0.0187(10) 0.0173(8) 0.0036(6) 0.0042(6) 0.0076(7)
C8 0.0157(8) 0.0198(10) 0.0157(8) 0.0045(6) 0.0032(6) 0.0055(7)
O3 0.0217(6) 0.0193(7) 0.0161(6) 0.0008(5) 0.0018(5) 0.0064(5)

loop_
_atom_type_symbol
_atom_type_description
_atom_type_scat_dispersion_real
_atom_type_scat_dispersion_imag
_atom_type_scat_source
C C 0.0181 0.0091
;
International Tables for Crystallography
(Vol. C, Tables 4.2.6.8 and 6.1.1.4)
;
H H 0.0000 0.0000
;
International Tables for Crystallography
(Vol. C, Table 6.1.1.4)
;
O O 0.0492 0.0322
;
International Tables for Crystallography
(Vol. C, Tables 4.2.6.8 and 6.1.1.4)
;

loop_
_geom_angle_atom_site_label_1
_geom_angle_atom_site_label_2
_geom_angle_atom_site_label_3
_geom_angle
_geom_angle_site_symmetry_3
C6 O1 H1 109.5 .
C8 O2 C4 122.04(13) .
C2 O4 H4 109.5 .
O4 C2 C4 119.92(15) .
O4 C2 C6 121.38(14) .
C4 C2 C6 118.70(15) .
C4 C3 C5 120.13(16) .
C4 C3 C3 118.79(19) 2_655
C5 C3 C3 121.07(19) 2_655
O2 C4 C2 118.53(15) .
O2 C4 C3 120.91(15) .
C2 C4 C3 120.56(16) .
C3 C5 C7 120.57(15) .
C3 C5 C8 118.62(15) 2_655
C7 C5 C8 120.74(15) 2_655
O1 C6 C7 124.71(15) .
O1 C6 C2 113.85(14) .
C7 C6 C2 121.43(14) .
C6 C7 C5 118.60(15) .
C6 C7 H7 120.7 .
C5 C7 H7 120.7 .
O9 C8 O2 116.29(13) .
O9 C8 C5 125.24(15) 2_655
O2 C8 C5 118.46(14) 2_655
H10 O3 H11 107(2) .

loop_
_geom_bond_atom_site_label_1
_geom_bond_atom_site_label_2
_geom_bond_distance
_geom_bond_site_symmetry_2
O1 C6 1.3526(18) .
O1 H1 0.8400 .
O2 C8 1.3777(19) .
O2 C4 1.384(2) .
O4 C2 1.3543(19) .
O4 H4 0.8400 .
O9 C8 1.211(2) .
C2 C4 1.386(2) .
C2 C6 1.410(2) .
C3 C4 1.392(2) .
C3 C5 1.392(2) .
C3 C3 1.424(3) 2_655
C5 C7 1.396(2) .
C5 C8 1.465(2) 2_655
C6 C7 1.392(2) .
C7 H7 0.9500 .
C8 C5 1.465(2) 2_655
O3 H10 0.79(2) .
O3 H11 0.82(3) .

loop_
_geom_hbond_atom_site_label_D
_geom_hbond_atom_site_label_H
_geom_hbond_atom_site_label_A
_geom_hbond_site_symmetry_A
_geom_hbond_distance_DA
_geom_hbond_distance_DH
_geom_hbond_distance_HA
_geom_hbond_angle_DHA
_geom_hbond_publ_flag
O1 H1 O1 2_856 2.6963(15) 0.840 2.547 91.0 no
O1 H1 O3 1_645 2.6872(18) 0.840 1.854 170.9 no
O4 H4 O1 . 2.6628(18) 0.840 2.206 114.2 no
O4 H4 O3 2_766 2.7478(15) 0.840 1.975 152.5 no
O3 H10 O4 2_666 3.0266(17) 0.79(2) 2.45(2) 132(2) no
O3 H11 O9 . 2.7181(14) 0.82(2) 1.90(2) 169(2) no

loop_
_geom_torsion_atom_site_label_1
_geom_torsion_atom_site_label_2
_geom_torsion_atom_site_label_3
_geom_torsion_atom_site_label_4
_geom_torsion
_geom_torsion_site_symmetry_1
_geom_torsion_site_symmetry_4
C8 O2 C4 C2 179.75(13) . .
C8 O2 C4 C3 0.3(2) . .
O4 C2 C4 O2 -1.4(2) . .
C6 C2 C4 O2 178.91(12) . .
O4 C2 C4 C3 178.03(13) . .
C6 C2 C4 C3 -1.7(3) . .
C5 C3 C4 O2 -179.24(13) . .
C3 C3 C4 O2 1.8(3) 2_655 .
C5 C3 C4 C2 1.3(3) . .
C3 C3 C4 C2 -177.65(16) 2_655 .
C4 C3 C5 C7 -0.1(3) . .
C3 C3 C5 C7 178.83(16) 2_655 .
C4 C3 C5 C8 -177.31(13) . 2_655
C3 C3 C5 C8 1.7(3) 2_655 2_655
O4 C2 C6 O1 -0.1(2) . .
C4 C2 C6 O1 179.60(13) . .
O4 C2 C6 C7 -178.87(14) . .
C4 C2 C6 C7 0.8(3) . .
O1 C6 C7 C5 -178.31(13) . .
C2 C6 C7 C5 0.4(3) . .
C3 C5 C7 C6 -0.7(3) . .
C8 C5 C7 C6 176.42(13) 2_655 .
C4 O2 C8 O9 175.86(13) . .
C4 O2 C8 C5 -3.0(2) . 2_655
